data_2220855
loop_
_publ_author_name
'Ma, Wen'
'Li, Hongyan'

_publ_section_title
;
 1,4-Bis(6-chloropyrimidin-4-yloxy)benzene
;
_journal_coeditor_code LH2746
_journal_issue 2
_journal_name_full 'Acta Crystallographica Section E'
_journal_page_first o223
_journal_paper_doi 10.1107/S1600536808043511
_journal_volume 65
_journal_year 2009
_chemical_formula_iupac 'C14 H8 Cl2 N4 O2'
_chemical_formula_moiety 'C14 H8 Cl2 N4 O2'
_chemical_formula_sum 'C14 H8 Cl2 N4 O2'
_chemical_formula_weight 335.14
_chemical_name_systematic
;
1,4-Bis(6-chloropyrimidin-4-yloxy)benzene
;
_space_group_IT_number 12
_symmetry_cell_setting monoclinic
_symmetry_space_group_name_Hall '-C 2y'
_symmetry_space_group_name_H-M 'C 1 2/m 1'
_atom_sites_solution_hydrogens geom
_atom_sites_solution_primary direct
_atom_sites_solution_secondary difmap
_audit_creation_method SHELXL-97
_cell_angle_alpha 90.00
_cell_angle_beta 93.301(3)
_cell_angle_gamma 90.00
_cell_formula_units_Z 4
_cell_length_a 19.0760(5)
_cell_length_b 6.9693(2)
_cell_length_c 10.7893(3)
_cell_measurement_reflns_used 3581
_cell_measurement_temperature 298(2)
_cell_measurement_theta_max 27.78
_cell_measurement_theta_min 2.77
_cell_volume 1432.02(7)
_computing_cell_refinement 'SAINT (Bruker, 2007)'
_computing_data_collection 'SMART (Bruker, 2007)'
_computing_data_reduction 'SAINT (Bruker, 2007)'
_computing_molecular_graphics 'SHELXTL (Sheldrick, 2008)'
_computing_publication_material 'PLATON (Spek, 2003)'
_computing_structure_refinement 'SHELXL97 (Sheldrick, 2008)'
_computing_structure_solution 'SHELXS97 (Sheldrick, 2008)'
_diffrn_ambient_temperature 298(2)
_diffrn_measured_fraction_theta_full 1.000
_diffrn_measured_fraction_theta_max 1.000
_diffrn_measurement_device_type 'Bruker SMART CCD'
_diffrn_measurement_method '\f and \w'
_diffrn_radiation_monochromator graphite
_diffrn_radiation_source 'fine-focus sealed tube'
_diffrn_radiation_type MoK\a
_diffrn_radiation_wavelength 0.71073
_diffrn_reflns_av_R_equivalents 0.0496
_diffrn_reflns_av_sigmaI/netI 0.0291
_diffrn_reflns_limit_h_max 22
_diffrn_reflns_limit_h_min -22
_diffrn_reflns_limit_k_max 7
_diffrn_reflns_limit_k_min -8
_diffrn_reflns_limit_l_max 12
_diffrn_reflns_limit_l_min -12
_diffrn_reflns_number 6918
_diffrn_reflns_theta_full 24.99
_diffrn_reflns_theta_max 24.99
_diffrn_reflns_theta_min 1.89
_exptl_absorpt_coefficient_mu 0.465
_exptl_absorpt_correction_type none
_exptl_crystal_colour colorless
_exptl_crystal_density_diffrn 1.555
_exptl_crystal_density_method 'not measured'
_exptl_crystal_description block
_exptl_crystal_F_000 680
_exptl_crystal_size_max 0.20
_exptl_crystal_size_mid 0.10
_exptl_crystal_size_min 0.10
_refine_diff_density_max 0.215
_refine_diff_density_min -0.249
_refine_ls_extinction_coef 0.0062(13)
_refine_ls_extinction_expression Fc^*^=kFc[1+0.001xFc^2^\l^3^/sin(2\q)]^-1/4^
_refine_ls_extinction_method 'SHELXL97 (Sheldrick, 2008)'
_refine_ls_goodness_of_fit_ref 1.072
_refine_ls_hydrogen_treatment constr
_refine_ls_matrix_type full
_refine_ls_number_parameters 128
_refine_ls_number_reflns 1372
_refine_ls_number_restraints 0
_refine_ls_restrained_S_all 1.072
_refine_ls_R_factor_all 0.0426
_refine_ls_R_factor_gt 0.0374
_refine_ls_shift/su_max 0.000
_refine_ls_shift/su_mean 0.000
_refine_ls_structure_factor_coef Fsqd
_refine_ls_weighting_details 'calc w=1/[\s^2^(Fo^2^)+(0.0635P)^2^+0.2906P] where P=(Fo^2^+2Fc^2^)/3'
_refine_ls_weighting_scheme calc
_refine_ls_wR_factor_gt 0.1008
_refine_ls_wR_factor_ref 0.1051
_reflns_number_gt 1156
_reflns_number_total 1372
_reflns_threshold_expression I>2\s(I)'
_cod_data_source_file lh2746.cif
_cod_data_source_block I
_cod_depositor_comments
;
The following automatic conversions were performed:
'_symmetry_cell_setting' value 'Monoclinic' changed to 'monoclinic'
according to '/home/saulius/struct/CIF-dictionaries/cif_core.dic'
dictionary named 'cif_core.dic' version 2.4.1 from 2010-06-29.

Automatic conversion script
Id: cif_fix_enum 1527 2010-12-29 10:47:43Z saulius 

The following automatic conversions were performed:

'_symmetry_cell_setting' value 'Monoclinic' changed to 'monoclinic'
according to /home/saulius/struct/CIF-dictionaries/cif_core.dic
dictionary named 'cif_core.dic' version 2.4.1 from 2010-06-29.

Automatic conversion script
Id: cif_fix_values 1715 2011-07-08 13:25:40Z adriana 
;
_cod_original_sg_symbol_H-M 'C 2/m'
_cod_database_code 2220855
_cod_database_fobs_code 2220855

loop_
_symmetry_equiv_pos_as_xyz
'x, y, z'
'-x, y, -z'
'x+1/2, y+1/2, z'
'-x+1/2, y+1/2, -z'
'-x, -y, -z'
'x, -y, z'
'-x+1/2, -y+1/2, -z'
'x+1/2, -y+1/2, z'

loop_
_atom_site_type_symbol
_atom_site_label
_atom_site_fract_x
_atom_site_fract_y
_atom_site_fract_z
_atom_site_U_iso_or_equiv
_atom_site_adp_type
_atom_site_calc_flag
_atom_site_refinement_flags
_atom_site_occupancy
_atom_site_disorder_assembly
_atom_site_disorder_group
C C1 0.34316(10) 0.0000 0.22381(18) 0.0495(5) Uani d S 1 . .
H H1 0.3002 0.0000 0.1786 0.059 Uiso calc SR 1 . .
C C2 0.40565(11) 0.0000 0.16857(19) 0.0543(6) Uani d S 1 . .
C C3 0.46576(12) 0.0000 0.3504(2) 0.0666(7) Uani d S 1 . .
H H3 0.5089 0.0000 0.3950 0.080 Uiso calc SR 1 . .
C C4 0.34857(11) 0.0000 0.35261(19) 0.0467(5) Uani d S 1 . .
C C5 0.22554(11) 0.0000 0.36269(19) 0.0512(6) Uani d S 1 . .
C C6 0.19419(8) 0.1719(3) 0.33512(14) 0.0589(4) Uani d . 1 . .
H H6 0.2162 0.2867 0.3578 0.071 Uiso calc R 1 . .
C C7 0.12865(9) 0.1712(3) 0.27244(15) 0.0636(5) Uani d . 1 . .
H H7 0.1058 0.2859 0.2523 0.076 Uiso calc R 1 . .
C C8 0.09825(11) 0.0000 0.24084(19) 0.0581(7) Uani d S 1 . .
C C9 -0.02669(11) 0.0000 0.21792(19) 0.0529(6) Uani d S 1 . .
C C10 -0.08588(12) 0.0000 0.1385(2) 0.0570(6) Uani d S 1 . .
H H10 -0.0839 0.0000 0.0526 0.068 Uiso calc SR 1 . .
C C11 -0.14794(11) 0.0000 0.1964(2) 0.0525(5) Uani d S 1 . .
C C12 -0.09188(11) 0.0000 0.3830(2) 0.0553(6) Uani d S 1 . .
H H12 -0.0939 0.0000 0.4689 0.066 Uiso calc SR 1 . .
Cl Cl1 0.40498(4) 0.0000 0.00858(5) 0.0916(3) Uani d S 1 . .
Cl Cl2 -0.22616(3) 0.0000 0.10747(6) 0.0829(3) Uani d S 1 . .
N N1 0.46804(10) 0.0000 0.22748(18) 0.0676(6) Uani d S 1 . .
N N2 0.40951(9) 0.0000 0.41739(17) 0.0572(5) Uani d S 1 . .
N N3 -0.02774(9) 0.0000 0.33990(16) 0.0533(5) Uani d S 1 . .
N N4 -0.15287(9) 0.0000 0.31826(17) 0.0566(5) Uani d S 1 . .
O O1 0.29285(8) 0.0000 0.42430(14) 0.0619(5) Uani d S 1 . .
O O2 0.03558(8) 0.0000 0.16482(14) 0.0793(6) Uani d S 1 . .

loop_
_atom_site_aniso_label
_atom_site_aniso_U_11
_atom_site_aniso_U_22
_atom_site_aniso_U_33
_atom_site_aniso_U_12
_atom_site_aniso_U_13
_atom_site_aniso_U_23
C1 0.0393(11) 0.0687(14) 0.0399(11) 0.000 -0.0027(9) 0.000
C2 0.0453(12) 0.0777(15) 0.0400(11) 0.000 0.0022(9) 0.000
C3 0.0407(12) 0.109(2) 0.0495(13) 0.000 -0.0062(10) 0.000
C4 0.0421(11) 0.0573(12) 0.0403(10) 0.000 0.0002(8) 0.000
C5 0.0397(11) 0.0797(16) 0.0345(10) 0.000 0.0054(8) 0.000
C6 0.0543(9) 0.0708(11) 0.0520(9) -0.0059(8) 0.0062(7) 0.0019(8)
C7 0.0528(9) 0.0824(12) 0.0561(9) 0.0116(9) 0.0073(7) 0.0109(9)
C8 0.0390(11) 0.102(2) 0.0340(10) 0.000 0.0072(8) 0.000
C9 0.0434(11) 0.0779(15) 0.0378(11) 0.000 0.0067(9) 0.000
C10 0.0484(12) 0.0836(16) 0.0389(11) 0.000 0.0011(9) 0.000
C11 0.0440(11) 0.0612(14) 0.0519(12) 0.000 -0.0009(9) 0.000
C12 0.0515(13) 0.0762(16) 0.0389(11) 0.000 0.0078(9) 0.000
Cl1 0.0605(4) 0.1762(9) 0.0387(4) 0.000 0.0072(3) 0.000
Cl2 0.0467(4) 0.1308(7) 0.0695(5) 0.000 -0.0106(3) 0.000
N1 0.0415(10) 0.1109(17) 0.0503(11) 0.000 0.0013(9) 0.000
N2 0.0441(10) 0.0836(14) 0.0429(9) 0.000 -0.0057(8) 0.000
N3 0.0452(10) 0.0774(13) 0.0375(9) 0.000 0.0050(8) 0.000
N4 0.0447(10) 0.0750(13) 0.0509(11) 0.000 0.0095(8) 0.000
O1 0.0430(8) 0.1051(13) 0.0376(7) 0.000 0.0019(6) 0.000
O2 0.0403(9) 0.1598(19) 0.0379(8) 0.000 0.0040(7) 0.000

loop_
_atom_type_symbol
_atom_type_description
_atom_type_scat_dispersion_real
_atom_type_scat_dispersion_imag
_atom_type_scat_source
C C 0.0033 0.0016 'International Tables Vol C Tables 4.2.6.8 and 6.1.1.4'
H H 0.0000 0.0000 'International Tables Vol C Tables 4.2.6.8 and 6.1.1.4'
N N 0.0061 0.0033 'International Tables Vol C Tables 4.2.6.8 and 6.1.1.4'
O O 0.0106 0.0060 'International Tables Vol C Tables 4.2.6.8 and 6.1.1.4'
Cl Cl 0.1484 0.1585 'International Tables Vol C Tables 4.2.6.8 and 6.1.1.4'

loop_
_geom_angle_atom_site_label_1
_geom_angle_atom_site_label_2
_geom_angle_atom_site_label_3
_geom_angle_site_symmetry_1
_geom_angle_site_symmetry_3
_geom_angle
_geom_angle_publ_flag
C2 C1 C4 . . 114.92(19) ?
C2 C1 H1 . . 122.5 ?
C4 C1 H1 . . 122.5 ?
N1 C2 C1 . . 125.3(2) ?
N1 C2 Cl1 . . 115.94(16) ?
C1 C2 Cl1 . . 118.76(17) ?
N2 C3 N1 . . 128.1(2) ?
N2 C3 H3 . . 115.9 ?
N1 C3 H3 . . 115.9 ?
N2 C4 O1 . . 113.24(18) n
N2 C4 C1 . . 122.83(19) ?
O1 C4 C1 . . 123.93(19) n
C6 C5 C6 6 . 122.8(2) ?
C6 C5 O1 6 . 118.57(10) n
C6 C5 O1 . . 118.57(10) n
C5 C6 C7 . . 118.36(17) ?
C5 C6 H6 . . 120.8 ?
C7 C6 H6 . . 120.8 ?
C8 C7 C6 . . 118.97(17) ?
C8 C7 H7 . . 120.5 ?
C6 C7 H7 . . 120.5 ?
C7 C8 C7 6 . 122.4(2) ?
C7 C8 O2 6 . 118.70(11) n
C7 C8 O2 . . 118.70(11) n
N3 C9 O2 . . 119.27(19) n
N3 C9 C10 . . 124.21(19) ?
O2 C9 C10 . . 116.52(19) ?
C11 C10 C9 . . 114.6(2) ?
C11 C10 H10 . . 122.7 ?
C9 C10 H10 . . 122.7 ?
N4 C11 C10 . . 124.4(2) ?
N4 C11 Cl2 . . 116.32(17) ?
C10 C11 Cl2 . . 119.24(18) ?
N4 C12 N3 . . 127.8(2) ?
N4 C12 H12 . . 116.1 ?
N3 C12 H12 . . 116.1 ?
C2 N1 C3 . . 113.6(2) ?
C4 N2 C3 . . 115.20(19) ?
C9 N3 C12 . . 114.53(19) ?
C12 N4 C11 . . 114.45(18) ?
C4 O1 C5 . . 117.07(16) n
C9 O2 C8 . . 119.40(16) n

loop_
_geom_bond_atom_site_label_1
_geom_bond_atom_site_label_2
_geom_bond_site_symmetry_2
_geom_bond_distance
_geom_bond_publ_flag
C1 C2 . 1.363(3) ?
C1 C4 . 1.388(3) ?
C1 H1 . 0.9300 ?
C2 N1 . 1.317(3) ?
C2 Cl1 . 1.725(2) ?
C3 N2 . 1.328(3) ?
C3 N1 . 1.329(3) ?
C3 H3 . 0.9300 ?
C4 N2 . 1.322(3) ?
C4 O1 . 1.350(2) n
C5 C6 6 1.364(2) ?
C5 C6 . 1.364(2) ?
C5 O1 . 1.411(3) n
C6 C7 . 1.387(2) ?
C6 H6 . 0.9300 ?
C7 C8 . 1.361(2) ?
C7 H7 . 0.9300 ?
C8 C7 6 1.361(2) ?
C8 O2 . 1.410(3) n
C9 N3 . 1.317(3) ?
C9 O2 . 1.348(3) n
C9 C10 . 1.377(3) ?
C10 C11 . 1.370(3) ?
C10 H10 . 0.9300 ?
C11 N4 . 1.323(3) ?
C11 Cl2 . 1.727(2) ?
C12 N4 . 1.322(3) ?
C12 N3 . 1.334(3) ?
C12 H12 . 0.9300 ?

loop_
_geom_hbond_atom_site_label_D
_geom_hbond_atom_site_label_H
_geom_hbond_atom_site_label_A
_geom_hbond_site_symmetry_A
_geom_hbond_distance_DH
_geom_hbond_distance_HA
_geom_hbond_distance_DA
_geom_hbond_angle_DHA
C10 H10 O2 2 0.93 2.57 3.463(3) 161.4
C3 H3 N2 2_656 0.93 2.48 3.355(3) 156.6

loop_
_geom_torsion_atom_site_label_1
_geom_torsion_atom_site_label_2
_geom_torsion_atom_site_label_3
_geom_torsion_atom_site_label_4
_geom_torsion_site_symmetry_1
_geom_torsion_site_symmetry_2
_geom_torsion_site_symmetry_3
_geom_torsion_site_symmetry_4
_geom_torsion
_geom_torsion_publ_flag
C4 C1 C2 N1 . . . . 0.0 ?
C4 C1 C2 Cl1 . . . . 180.0 ?
C2 C1 C4 N2 . . . . 0.0 ?
C2 C1 C4 O1 . . . . 180.0 ?
C6 C5 C6 C7 6 . . . -2.3(3) ?
O1 C5 C6 C7 . . . . 178.76(14) ?
C5 C6 C7 C8 . . . . -0.1(3) ?
C6 C7 C8 C7 . . . 6 2.4(3) ?
C6 C7 C8 O2 . . . . -172.75(14) ?
N3 C9 C10 C11 . . . . 0.0 ?
O2 C9 C10 C11 . . . . 180.0 ?
C9 C10 C11 N4 . . . . 0.0 ?
C9 C10 C11 Cl2 . . . . 180.0 ?
C1 C2 N1 C3 . . . . 0.0 ?
Cl1 C2 N1 C3 . . . . 180.0 ?
N2 C3 N1 C2 . . . . 0.0 ?
O1 C4 N2 C3 . . . . 180.0 ?
C1 C4 N2 C3 . . . . 0.0 ?
N1 C3 N2 C4 . . . . 0.0 ?
O2 C9 N3 C12 . . . . 180.0 ?
C10 C9 N3 C12 . . . . 0.0 ?
N4 C12 N3 C9 . . . . 0.0 ?
N3 C12 N4 C11 . . . . 0.0 ?
C10 C11 N4 C12 . . . . 0.0 ?
Cl2 C11 N4 C12 . . . . 180.0 ?
N2 C4 O1 C5 . . . . 180.0 ?
C1 C4 O1 C5 . . . . 0.0 ?
C6 C5 O1 C4 6 . . . 90.53(16) ?
C6 C5 O1 C4 . . . . -90.53(16) ?
N3 C9 O2 C8 . . . . 0.0 ?
C10 C9 O2 C8 . . . . 180.0 ?
C7 C8 O2 C9 6 . . . 92.31(16) ?
C7 C8 O2 C9 . . . . -92.31(16) ?
